data_4084837
loop_
_publ_author_name
'Nocton, Gr\'egory'
'Booth, Corwin H.'
'Maron, Laurent'
'Ricard, Louis'
'Andersen, Richard A.'

_publ_section_title
;
 Carbon--Hydrogen Bond Breaking and Making in the Open-Shell Singlet
 Molecule Cp*2Yb(4,7-Me2phen)
;
_journal_issue 23
_journal_name_full Organometallics
_journal_page_first 6819
_journal_paper_doi 10.1021/om500843z
_journal_volume 33
_journal_year 2014
_chemical_formula_moiety '2(C46 H50 N2 Yb), C7 H8'
_chemical_formula_sum 'C99 H108 N4 Yb2'
_chemical_formula_weight 1699.97
_space_group_crystal_system triclinic
_space_group_IT_number 2
_space_group_name_Hall '-P 1'
_space_group_name_H-M_alt 'P -1'
_symmetry_space_group_name_Hall '-P 1'
_symmetry_space_group_name_H-M 'P -1'
_atom_sites_solution_hydrogens geom
_audit_creation_method SHELXL-2013
_audit_update_record
;
2014-06-07 # Formatted by publCIF

;
_cell_angle_alpha 86.974(4)
_cell_angle_beta 87.632(4)
_cell_angle_gamma 66.846(4)
_cell_formula_units_Z 1
_cell_length_a 12.478(5)
_cell_length_b 12.704(5)
_cell_length_c 14.038(5)
_cell_measurement_reflns_used 9938
_cell_measurement_temperature 183(2)
_cell_measurement_theta_max 25.17
_cell_measurement_theta_min 2.91
_cell_volume 2042.7(14)
_computing_cell_refinement 'Bruker APEX2 v.2009.1'
_computing_data_collection 'Bruker APEX2 v.2009.1'
_computing_data_reduction 'Bruker APEX2 v.2009.1'
_computing_structure_refinement 'SHELXL-97 (Sheldrick, 2008)'
_computing_structure_solution 'SHELXS-97 (Sheldrick, 2008)'
_diffrn_ambient_temperature 183(2)
_diffrn_measured_fraction_theta_full 0.994
_diffrn_measured_fraction_theta_max 0.985
_diffrn_measurement_device_type 'Brucker APEX'
_diffrn_measurement_method '\f and \w-scan'
_diffrn_radiation_monochromator graphite
_diffrn_radiation_source 'fine-focus sealed tube'
_diffrn_radiation_type MoK\a
_diffrn_radiation_wavelength 0.71073
_diffrn_reflns_av_R_equivalents 0.0343
_diffrn_reflns_av_unetI/netI 0.0381
_diffrn_reflns_Laue_measured_fraction_full 0.994
_diffrn_reflns_Laue_measured_fraction_max 0.985
_diffrn_reflns_limit_h_max 14
_diffrn_reflns_limit_h_min -15
_diffrn_reflns_limit_k_max 15
_diffrn_reflns_limit_k_min -15
_diffrn_reflns_limit_l_max 16
_diffrn_reflns_limit_l_min -16
_diffrn_reflns_number 26274
_diffrn_reflns_point_group_measured_fraction_full 0.994
_diffrn_reflns_point_group_measured_fraction_max 0.985
_diffrn_reflns_theta_full 25.242
_diffrn_reflns_theta_max 25.445
_diffrn_reflns_theta_min 2.907
_exptl_absorpt_coefficient_mu 2.325
_exptl_absorpt_correction_T_max 0.7219
_exptl_absorpt_correction_T_min 0.6536
_exptl_absorpt_correction_type multi-scan
_exptl_absorpt_process_details SADABS
_exptl_crystal_colour 'dark purple'
_exptl_crystal_density_diffrn 1.382
_exptl_crystal_description block
_exptl_crystal_F_000 870
_exptl_crystal_size_max 0.200
_exptl_crystal_size_mid 0.200
_exptl_crystal_size_min 0.150
_refine_diff_density_max 3.061
_refine_diff_density_min -1.225
_refine_diff_density_rms 0.134
_refine_ls_extinction_method none
_refine_ls_goodness_of_fit_ref 1.080
_refine_ls_hydrogen_treatment constr
_refine_ls_matrix_type full
_refine_ls_number_parameters 506
_refine_ls_number_reflns 7442
_refine_ls_number_restraints 102
_refine_ls_restrained_S_all 1.109
_refine_ls_R_factor_all 0.0569
_refine_ls_R_factor_gt 0.0465
_refine_ls_shift/su_max 0.001
_refine_ls_shift/su_mean 0.000
_refine_ls_structure_factor_coef Fsqd
_refine_ls_weighting_details 'w=1/[\s^2^(Fo^2^)+(0.0733P)^2^+7.3802P] where P=(Fo^2^+2Fc^2^)/3'
_refine_ls_weighting_scheme calc
_refine_ls_wR_factor_gt 0.1242
_refine_ls_wR_factor_ref 0.1303
_reflns_Friedel_coverage 0.000
_reflns_number_gt 6483
_reflns_number_total 7442
_reflns_threshold_expression 'I > 2\s(I)'
_cod_data_source_file om500843z_si_002.cif
_cod_data_source_block 5
_cod_depositor_comments 'Adding full bibliography for 4084836--4084838.cif.'
_cod_database_code 4084837
_publcif_datablock.id {bf2b4520-c014-4a20-9251-ef98c5411987}

_shelx_space_group_comment
;
The symmetry employed for this shelxl refinement is uniquely defined
by the following loop, which should always be used as a source of
symmetry information in preference to the above space-group names.
They are only intended as comments.
;
_shelxl_version_number 2013-4

loop_
_space_group_symop_operation_xyz
'x, y, z'
'-x, -y, -z'

loop_
_atom_site_label
_atom_site_type_symbol
_atom_site_fract_x
_atom_site_fract_y
_atom_site_fract_z
_atom_site_U_iso_or_equiv
_atom_site_adp_type
_atom_site_occupancy
_atom_site_site_symmetry_order
_atom_site_calc_flag
_atom_site_refinement_flags_posn
_atom_site_refinement_flags_adp
_atom_site_refinement_flags_occupancy
_atom_site_disorder_assembly
_atom_site_disorder_group
Yb1 Yb -0.13898(2) 0.82411(2) 0.26095(2) 0.03010(11) Uani 1 1 d . . . . .
N1 N 0.0756(5) 0.7058(4) 0.2740(4) 0.0349(12) Uani 1 1 d . . . . .
N2 N -0.0154(4) 0.9402(4) 0.2513(3) 0.0287(11) Uani 1 1 d . . . . .
C1 C -0.2706(11) 0.9090(10) 0.0992(6) 0.075(2) Uani 1 1 d . U . . .
C2 C -0.2918(8) 0.8138(9) 0.1263(6) 0.0623(19) Uani 1 1 d . U . . .
C3 C -0.1921(10) 0.7159(10) 0.1166(7) 0.075(2) Uani 1 1 d . U . . .
C4 C -0.1012(10) 0.7489(14) 0.0815(7) 0.095(3) Uani 1 1 d . U . . .
C5 C -0.1508(11) 0.8676(12) 0.0711(6) 0.083(2) Uani 1 1 d . U . . .
C6 C -0.3603(14) 1.0299(12) 0.0818(10) 0.118(4) Uani 1 1 d . U . . .
H6A H -0.4264 1.0272 0.0482 0.177 Uiso 1 1 calc R U . . .
H6B H -0.3248 1.0745 0.0429 0.177 Uiso 1 1 calc R U . . .
H6C H -0.3875 1.0660 0.1430 0.177 Uiso 1 1 calc R U . . .
C7 C -0.4126(10) 0.8182(13) 0.1468(8) 0.095(3) Uani 1 1 d . U . . .
H7A H -0.4584 0.8432 0.0887 0.143 Uiso 1 1 calc R U . . .
H7B H -0.4501 0.8724 0.1970 0.143 Uiso 1 1 calc R U . . .
H7C H -0.4081 0.7419 0.1680 0.143 Uiso 1 1 calc R U . . .
C8 C -0.1952(13) 0.5944(11) 0.1330(10) 0.108(3) Uani 1 1 d . U . . .
H8A H -0.2749 0.5997 0.1252 0.162 Uiso 1 1 calc R U . . .
H8B H -0.1696 0.5648 0.1976 0.162 Uiso 1 1 calc R U . . .
H8C H -0.1431 0.5424 0.0864 0.162 Uiso 1 1 calc R U . . .
C9 C 0.0141(13) 0.6617(16) 0.0508(10) 0.140(5) Uani 1 1 d . U . . .
H9A H 0.0578 0.6999 0.0138 0.211 Uiso 1 1 calc R U . . .
H9B H 0.0020 0.6062 0.0112 0.211 Uiso 1 1 calc R U . . .
H9C H 0.0582 0.6219 0.1071 0.211 Uiso 1 1 calc R U . . .
C10 C -0.0912(14) 0.9396(15) 0.0242(8) 0.118(3) Uani 1 1 d . U . . .
H10A H -0.0067 0.8955 0.0227 0.177 Uiso 1 1 calc R U . . .
H10B H -0.1092 1.0086 0.0605 0.177 Uiso 1 1 calc R U . . .
H10C H -0.1187 0.9617 -0.0411 0.177 Uiso 1 1 calc R U . . .
C11 C -0.1856(6) 0.7381(6) 0.4347(5) 0.0366(15) Uani 1 1 d . . . . .
C12 C -0.1150(6) 0.7974(6) 0.4552(4) 0.0375(15) Uani 1 1 d . . . . .
C13 C -0.1814(6) 0.9158(6) 0.4368(4) 0.0350(14) Uani 1 1 d . . . . .
C14 C -0.2909(6) 0.9287(6) 0.4048(5) 0.0370(15) Uani 1 1 d . . . . .
C15 C -0.2930(6) 0.8172(6) 0.4034(4) 0.0356(14) Uani 1 1 d . . . . .
C16 C -0.1619(9) 0.6116(8) 0.4596(7) 0.072(3) Uani 1 1 d . . . . .
H16A H -0.0791 0.5699 0.4735 0.108 Uiso 1 1 calc R U . . .
H16B H -0.1822 0.5778 0.4056 0.108 Uiso 1 1 calc R U . . .
H16C H -0.2093 0.6066 0.5158 0.108 Uiso 1 1 calc R U . . .
C17 C 0.0034(7) 0.7473(9) 0.5025(6) 0.064(3) Uani 1 1 d . . . . .
H17A H 0.0453 0.6679 0.4841 0.096 Uiso 1 1 calc R U . . .
H17B H -0.0079 0.7493 0.5720 0.096 Uiso 1 1 calc R U . . .
H17C H 0.0488 0.7926 0.4819 0.096 Uiso 1 1 calc R U . . .
C18 C -0.1474(9) 1.0115(8) 0.4627(6) 0.061(2) Uani 1 1 d . . . . .
H18A H -0.2157 1.0841 0.4594 0.092 Uiso 1 1 calc R U . . .
H18B H -0.0867 1.0158 0.4178 0.092 Uiso 1 1 calc R U . . .
H18C H -0.1175 0.9971 0.5276 0.092 Uiso 1 1 calc R U . . .
C19 C -0.3958(8) 1.0389(7) 0.3854(7) 0.064(2) Uani 1 1 d . . . . .
H19A H -0.4655 1.0328 0.4157 0.096 Uiso 1 1 calc R U . . .
H19B H -0.4067 1.0520 0.3164 0.096 Uiso 1 1 calc R U . . .
H19C H -0.3832 1.1030 0.4115 0.096 Uiso 1 1 calc R U . . .
C20 C -0.3985(7) 0.7909(9) 0.3891(6) 0.062(2) Uani 1 1 d . . . . .
H20A H -0.4534 0.8513 0.3482 0.093 Uiso 1 1 calc R U . . .
H20B H -0.4362 0.7870 0.4511 0.093 Uiso 1 1 calc R U . . .
H20C H -0.3747 0.7171 0.3587 0.093 Uiso 1 1 calc R U . . .
C21 C 0.1203(6) 0.5915(6) 0.2882(5) 0.0392(15) Uani 1 1 d . . . . .
C22 C 0.2373(6) 0.5288(6) 0.3074(5) 0.0413(16) Uani 1 1 d . . . . .
H22 H 0.2636 0.4484 0.3194 0.050 Uiso 1 1 calc R U . . .
C23 C 0.3146(6) 0.5790(5) 0.3094(5) 0.0376(15) Uani 1 1 d . . . . .
C24 C 0.2708(6) 0.7021(5) 0.2940(5) 0.0341(14) Uani 1 1 d . . . . .
C25 C 0.3434(6) 0.7647(6) 0.2969(5) 0.0389(15) Uani 1 1 d . . . . .
H25 H 0.4239 0.7251 0.3101 0.047 Uiso 1 1 calc R U . . .
C26 C 0.2990(6) 0.8807(6) 0.2810(5) 0.0363(14) Uani 1 1 d . . . . .
H26 H 0.3496 0.9204 0.2809 0.044 Uiso 1 1 calc R U . . .
C27 C 0.1774(5) 0.9436(5) 0.2646(4) 0.0302(13) Uani 1 1 d . . . . .
C28 C 0.1291(5) 1.0649(5) 0.2479(4) 0.0291(13) Uani 1 1 d . . . . .
C29 C 0.0121(6) 1.1175(6) 0.2354(4) 0.0328(13) Uani 1 1 d . . . . .
H29 H -0.0223 1.1983 0.2249 0.039 Uiso 1 1 calc R U . . .
C30 C -0.0593(6) 1.0540(5) 0.2376(4) 0.0324(13) Uani 1 1 d . . . . .
C31 C 0.1030(5) 0.8842(5) 0.2632(4) 0.0273(12) Uani 1 1 d . . . . .
C32 C 0.1505(5) 0.7602(5) 0.2777(4) 0.0311(13) Uani 1 1 d . . . . .
C33 C 0.0405(7) 0.5289(7) 0.2804(7) 0.054(2) Uani 1 1 d . . . . .
H33A H -0.0399 0.5847 0.2734 0.080 Uiso 1 1 calc R U . . .
H33B H 0.0458 0.4804 0.3381 0.080 Uiso 1 1 calc R U . . .
H33C H 0.0639 0.4811 0.2246 0.080 Uiso 1 1 calc R U . . .
C34 C -0.1882(6) 1.1142(6) 0.2260(6) 0.0448(17) Uani 1 1 d . . . . .
H34A H -0.2206 1.0591 0.2088 0.067 Uiso 1 1 calc R U . . .
H34B H -0.2041 1.1743 0.1755 0.067 Uiso 1 1 calc R U . . .
H34C H -0.2244 1.1487 0.2861 0.067 Uiso 1 1 calc R U . . .
C35 C 0.4409(6) 0.5071(6) 0.3297(6) 0.0435(17) Uani 1 1 d . . . . .
C36 C 0.4669(7) 0.4316(6) 0.4085(6) 0.0488(18) Uani 1 1 d . . . . .
H36 H 0.4050 0.4268 0.4477 0.059 Uiso 1 1 calc R U . . .
C37 C 0.5826(8) 0.3620(7) 0.4317(7) 0.064(2) Uani 1 1 d . . . . .
H37 H 0.5989 0.3113 0.4864 0.076 Uiso 1 1 calc R U . . .
C38 C 0.6715(8) 0.3683(7) 0.3743(8) 0.066(3) Uani 1 1 d . . . . .
H38 H 0.7501 0.3238 0.3906 0.079 Uiso 1 1 calc R U . . .
C39 C 0.6472(7) 0.4408(7) 0.2910(8) 0.064(2) Uani 1 1 d . . . . .
H39 H 0.7091 0.4423 0.2501 0.077 Uiso 1 1 calc R U . . .
C40 C 0.5311(7) 0.5105(6) 0.2691(7) 0.0522(19) Uani 1 1 d . . . . .
H40 H 0.5142 0.5596 0.2134 0.063 Uiso 1 1 calc R U . . .
C41 C 0.2051(6) 1.1319(5) 0.2421(4) 0.0307(13) Uani 1 1 d . . . . .
C42 C 0.2267(9) 1.1752(8) 0.1530(5) 0.057(2) Uani 1 1 d . . . . .
H42 H 0.1899 1.1660 0.0980 0.069 Uiso 1 1 calc R U . . .
C43 C 0.3024(9) 1.2322(8) 0.1452(6) 0.064(2) Uani 1 1 d . . . . .
H43 H 0.3181 1.2604 0.0844 0.076 Uiso 1 1 calc R U . . .
C44 C 0.3541(7) 1.2479(6) 0.2243(6) 0.0456(17) Uani 1 1 d . . . . .
H44 H 0.4074 1.2846 0.2181 0.055 Uiso 1 1 calc R U . . .
C45 C 0.3289(6) 1.2103(6) 0.3130(5) 0.0378(15) Uani 1 1 d . . . . .
H45 H 0.3606 1.2260 0.3683 0.045 Uiso 1 1 calc R U . . .
C46 C 0.2572(6) 1.1497(5) 0.3220(4) 0.0313(13) Uani 1 1 d . . . . .
H46 H 0.2437 1.1204 0.3830 0.038 Uiso 1 1 calc R U . . .
C7S C 0.664(3) 0.331(2) -0.022(2) 0.103(6) Uani 0.5 1 d . U P A -1
H7S1 H 0.7299 0.3470 -0.0484 0.154 Uiso 0.5 1 calc R U P A -1
H7S2 H 0.6444 0.2838 -0.0662 0.154 Uiso 0.5 1 calc R U P A -1
H7S3 H 0.6845 0.2892 0.0396 0.154 Uiso 0.5 1 calc R U P A -1
C1S C 0.5633(12) 0.4382(11) -0.0094(14) 0.080(4) Uani 0.5 1 d G U P A -1
C2S C 0.4633(15) 0.4271(12) 0.0283(13) 0.083(5) Uani 0.5 1 d G U P A -1
H2S H 0.4639 0.3532 0.0440 0.099 Uiso 0.5 1 calc R U P A -1
C3S C 0.3625(12) 0.5242(17) 0.0431(13) 0.091(5) Uani 0.5 1 d G U P A -1
H3S H 0.2941 0.5166 0.0689 0.109 Uiso 0.5 1 calc R U P A -1
C4S C 0.3616(13) 0.6323(13) 0.0201(15) 0.104(6) Uani 0.5 1 d G U P A -1
H4S H 0.2926 0.6986 0.0302 0.125 Uiso 0.5 1 calc R U P A -1
C5S C 0.4615(17) 0.6433(10) -0.0176(13) 0.092(5) Uani 0.5 1 d G U P A -1
H5S H 0.4609 0.7172 -0.0333 0.110 Uiso 0.5 1 calc R U P A -1
C6S C 0.5624(13) 0.5463(14) -0.0324(12) 0.075(4) Uani 0.5 1 d G U P A -1
H6S H 0.6307 0.5538 -0.0582 0.090 Uiso 0.5 1 calc R U P A -1

loop_
_atom_site_aniso_label
_atom_site_aniso_U_11
_atom_site_aniso_U_22
_atom_site_aniso_U_33
_atom_site_aniso_U_23
_atom_site_aniso_U_13
_atom_site_aniso_U_12
Yb1 0.03064(16) 0.04143(17) 0.02541(15) -0.00402(10) 0.00232(10) -0.02181(12)
N1 0.042(3) 0.032(3) 0.038(3) -0.007(2) 0.008(2) -0.023(2)
N2 0.034(3) 0.033(3) 0.021(2) -0.004(2) -0.001(2) -0.015(2)
C1 0.111(5) 0.096(5) 0.040(4) -0.002(4) -0.026(4) -0.062(4)
C2 0.071(4) 0.107(5) 0.035(3) -0.002(4) -0.013(3) -0.061(4)
C3 0.090(5) 0.100(5) 0.060(4) -0.024(4) -0.013(4) -0.061(4)
C4 0.081(5) 0.165(7) 0.052(4) -0.052(5) 0.006(4) -0.056(5)
C5 0.116(5) 0.156(6) 0.031(3) -0.011(4) -0.001(4) -0.112(5)
C6 0.153(9) 0.105(7) 0.086(7) -0.001(6) -0.062(6) -0.035(7)
C7 0.078(6) 0.160(8) 0.063(5) 0.001(6) -0.021(5) -0.063(6)
C8 0.131(8) 0.103(7) 0.114(7) -0.015(6) -0.036(6) -0.068(6)
C9 0.100(8) 0.219(10) 0.081(7) -0.075(7) 0.008(6) -0.032(8)
C10 0.167(8) 0.199(9) 0.050(5) -0.005(6) 0.007(6) -0.140(7)
C11 0.036(3) 0.038(4) 0.032(3) 0.004(3) 0.007(3) -0.011(3)
C12 0.031(3) 0.059(4) 0.021(3) 0.000(3) -0.001(2) -0.016(3)
C13 0.040(4) 0.046(4) 0.023(3) -0.004(3) 0.003(3) -0.020(3)
C14 0.034(3) 0.043(4) 0.031(3) 0.001(3) 0.004(3) -0.012(3)
C15 0.031(3) 0.050(4) 0.030(3) -0.006(3) 0.007(3) -0.021(3)
C16 0.078(6) 0.054(5) 0.075(6) 0.009(4) 0.026(5) -0.021(5)
C17 0.041(4) 0.109(8) 0.036(4) 0.009(4) -0.005(3) -0.024(5)
C18 0.084(6) 0.081(6) 0.043(4) -0.017(4) 0.011(4) -0.057(5)
C19 0.054(5) 0.055(5) 0.066(6) 0.008(4) 0.015(4) -0.006(4)
C20 0.051(5) 0.100(7) 0.049(5) -0.005(4) 0.007(4) -0.046(5)
C21 0.040(4) 0.030(3) 0.050(4) -0.008(3) 0.009(3) -0.016(3)
C22 0.041(4) 0.030(3) 0.055(4) -0.007(3) 0.007(3) -0.016(3)
C23 0.029(3) 0.031(3) 0.052(4) -0.005(3) 0.008(3) -0.011(3)
C24 0.031(3) 0.034(3) 0.040(4) -0.001(3) 0.003(3) -0.015(3)
C25 0.028(3) 0.036(3) 0.056(4) -0.005(3) -0.001(3) -0.016(3)
C26 0.030(3) 0.039(4) 0.048(4) -0.004(3) 0.000(3) -0.022(3)
C27 0.034(3) 0.032(3) 0.029(3) -0.002(2) 0.002(2) -0.018(3)
C28 0.038(3) 0.031(3) 0.021(3) -0.001(2) 0.000(2) -0.016(3)
C29 0.039(3) 0.034(3) 0.028(3) 0.002(3) -0.004(3) -0.017(3)
C30 0.033(3) 0.037(3) 0.028(3) -0.001(3) -0.003(2) -0.015(3)
C31 0.025(3) 0.031(3) 0.029(3) -0.003(2) 0.003(2) -0.015(3)
C32 0.032(3) 0.034(3) 0.033(3) -0.004(3) 0.003(2) -0.018(3)
C33 0.044(4) 0.040(4) 0.086(6) -0.011(4) 0.011(4) -0.026(3)
C34 0.033(4) 0.042(4) 0.062(5) 0.006(3) -0.008(3) -0.017(3)
C35 0.031(4) 0.032(3) 0.067(5) -0.008(3) -0.001(3) -0.011(3)
C36 0.046(4) 0.039(4) 0.059(5) -0.005(3) -0.003(3) -0.014(3)
C37 0.061(6) 0.046(5) 0.071(6) -0.006(4) -0.015(5) -0.005(4)
C38 0.045(5) 0.043(5) 0.098(7) -0.014(5) -0.016(5) -0.003(4)
C39 0.038(4) 0.051(5) 0.101(7) -0.013(5) 0.015(4) -0.015(4)
C40 0.043(4) 0.037(4) 0.076(6) -0.003(4) 0.003(4) -0.017(3)
C41 0.035(3) 0.031(3) 0.030(3) 0.000(2) 0.002(2) -0.018(3)
C42 0.098(7) 0.073(5) 0.031(4) -0.001(4) 0.000(4) -0.066(5)
C43 0.102(7) 0.081(6) 0.040(4) -0.005(4) 0.016(4) -0.073(6)
C44 0.053(4) 0.039(4) 0.057(5) -0.009(3) 0.008(3) -0.031(3)
C45 0.043(4) 0.034(3) 0.039(4) -0.004(3) -0.006(3) -0.017(3)
C46 0.040(3) 0.023(3) 0.029(3) 0.005(2) -0.002(3) -0.011(3)
C7S 0.101(11) 0.094(11) 0.090(10) 0.028(10) -0.011(10) -0.016(10)
C1S 0.083(8) 0.079(8) 0.081(7) 0.027(7) -0.016(7) -0.038(7)
C2S 0.082(9) 0.092(10) 0.085(8) 0.014(8) -0.006(8) -0.047(8)
C3S 0.087(10) 0.098(10) 0.095(9) 0.006(9) -0.012(9) -0.044(9)
C4S 0.100(10) 0.096(11) 0.105(9) 0.010(10) -0.012(9) -0.025(10)
C5S 0.097(10) 0.080(9) 0.102(9) 0.021(9) -0.015(9) -0.039(8)
C6S 0.086(9) 0.070(9) 0.089(8) 0.026(8) -0.018(8) -0.053(8)

loop_
_atom_type_symbol
_atom_type_description
_atom_type_scat_dispersion_real
_atom_type_scat_dispersion_imag
_atom_type_scat_source
C C 0.0033 0.0016 'International Tables Vol C Tables 4.2.6.8 and 6.1.1.4'
H H 0.0000 0.0000 'International Tables Vol C Tables 4.2.6.8 and 6.1.1.4'
N N 0.0061 0.0033 'International Tables Vol C Tables 4.2.6.8 and 6.1.1.4'
Yb Yb -0.3850 5.5486 'International Tables Vol C Tables 4.2.6.8 and 6.1.1.4'

loop_
_geom_angle_atom_site_label_1
_geom_angle_atom_site_label_2
_geom_angle_atom_site_label_3
_geom_angle
N1 Yb1 N2 66.18(17)
N1 Yb1 C5 99.6(3)
N2 Yb1 C5 83.1(2)
N1 Yb1 C4 82.6(3)
N2 Yb1 C4 98.5(3)
C5 Yb1 C4 29.9(4)
N1 Yb1 C14 127.05(19)
N2 Yb1 C14 100.46(19)
C5 Yb1 C14 130.8(4)
C4 Yb1 C14 149.5(3)
N1 Yb1 C13 99.17(19)
N2 Yb1 C13 78.96(18)
C5 Yb1 C13 146.0(3)
C4 Yb1 C13 175.9(4)
C14 Yb1 C13 29.8(2)
N1 Yb1 C15 121.16(19)
N2 Yb1 C15 127.99(18)
C5 Yb1 C15 135.3(3)
C4 Yb1 C15 132.6(3)
C14 Yb1 C15 30.3(2)
C13 Yb1 C15 49.4(2)
N1 Yb1 C12 78.61(18)
N2 Yb1 C12 90.43(19)
C5 Yb1 C12 173.4(2)
C4 Yb1 C12 153.9(4)
C14 Yb1 C12 49.4(2)
C13 Yb1 C12 30.0(2)
C15 Yb1 C12 49.18(19)
N1 Yb1 C3 100.2(3)
N2 Yb1 C3 128.1(3)
C5 Yb1 C3 48.6(3)
C4 Yb1 C3 30.2(3)
C14 Yb1 C3 123.8(3)
C13 Yb1 C3 151.6(3)
C15 Yb1 C3 102.5(3)
C12 Yb1 C3 137.9(3)
N1 Yb1 C11 91.78(18)
N2 Yb1 C11 120.21(19)
C5 Yb1 C11 156.7(3)
C4 Yb1 C11 134.7(4)
C14 Yb1 C11 49.2(2)
C13 Yb1 C11 49.2(2)
C15 Yb1 C11 29.4(2)
C12 Yb1 C11 29.8(2)
C3 Yb1 C11 109.5(3)
N1 Yb1 C1 129.2(3)
N2 Yb1 C1 100.4(2)
C5 Yb1 C1 30.1(4)
C4 Yb1 C1 49.8(4)
C14 Yb1 C1 103.0(3)
C13 Yb1 C1 127.2(3)
C15 Yb1 C1 105.8(3)
C12 Yb1 C1 152.1(3)
C3 Yb1 C1 48.3(3)
C11 Yb1 C1 132.4(3)
N1 Yb1 C2 128.4(3)
N2 Yb1 C2 128.1(2)
C5 Yb1 C2 47.8(3)
C4 Yb1 C2 48.7(3)
C14 Yb1 C2 100.9(3)
C13 Yb1 C2 130.6(3)
C15 Yb1 C2 89.6(2)
C12 Yb1 C2 137.9(2)
C3 Yb1 C2 28.8(3)
C11 Yb1 C2 109.5(2)
C1 Yb1 C2 28.5(3)
C21 N1 C32 117.3(6)
C21 N1 Yb1 123.3(4)
C32 N1 Yb1 119.0(4)
C30 N2 C31 118.4(5)
C30 N2 Yb1 123.1(4)
C31 N2 Yb1 118.5(4)
C2 C1 C5 105.6(10)
C2 C1 C6 127.1(12)
C5 C1 C6 126.1(12)
C2 C1 Yb1 76.3(5)
C5 C1 Yb1 71.8(5)
C6 C1 Yb1 126.6(7)
C1 C2 C3 110.7(10)
C1 C2 C7 122.6(11)
C3 C2 C7 125.9(10)
C1 C2 Yb1 75.2(5)
C3 C2 Yb1 74.2(5)
C7 C2 Yb1 125.8(6)
C2 C3 C4 108.0(11)
C2 C3 C8 121.1(10)
C4 C3 C8 130.5(12)
C2 C3 Yb1 77.0(5)
C4 C3 Yb1 73.0(5)
C8 C3 Yb1 121.6(7)
C5 C4 C3 105.7(11)
C5 C4 C9 132.4(14)
C3 C4 C9 121.1(15)
C5 C4 Yb1 74.7(5)
C3 C4 Yb1 76.9(5)
C9 C4 Yb1 121.2(8)
C4 C5 C1 110.0(9)
C4 C5 C10 124.6(13)
C1 C5 C10 124.9(14)
C4 C5 Yb1 75.4(6)
C1 C5 Yb1 78.0(5)
C10 C5 Yb1 120.2(6)
C1 C6 H6A 109.5
C1 C6 H6B 109.5
H6A C6 H6B 109.5
C1 C6 H6C 109.5
H6A C6 H6C 109.5
H6B C6 H6C 109.5
C2 C7 H7A 109.5
C2 C7 H7B 109.5
H7A C7 H7B 109.5
C2 C7 H7C 109.5
H7A C7 H7C 109.5
H7B C7 H7C 109.5
C3 C8 H8A 109.5
C3 C8 H8B 109.5
H8A C8 H8B 109.5
C3 C8 H8C 109.5
H8A C8 H8C 109.5
H8B C8 H8C 109.5
C4 C9 H9A 109.5
C4 C9 H9B 109.5
H9A C9 H9B 109.5
C4 C9 H9C 109.5
H9A C9 H9C 109.5
H9B C9 H9C 109.5
C5 C10 H10A 109.5
C5 C10 H10B 109.5
H10A C10 H10B 109.5
C5 C10 H10C 109.5
H10A C10 H10C 109.5
H10B C10 H10C 109.5
C15 C11 C12 108.8(6)
C15 C11 C16 123.1(7)
C12 C11 C16 127.2(7)
C15 C11 Yb1 74.7(4)
C12 C11 Yb1 74.7(4)
C16 C11 Yb1 125.7(5)
C11 C12 C13 107.4(6)
C11 C12 C17 126.8(7)
C13 C12 C17 125.2(7)
C11 C12 Yb1 75.5(4)
C13 C12 Yb1 74.4(3)
C17 C12 Yb1 122.9(5)
C14 C13 C12 108.3(6)
C14 C13 C18 125.6(7)
C12 C13 C18 125.4(7)
C14 C13 Yb1 74.9(4)
C12 C13 Yb1 75.6(4)
C18 C13 Yb1 123.2(5)
C13 C14 C15 107.7(6)
C13 C14 C19 128.1(7)
C15 C14 C19 123.9(7)
C13 C14 Yb1 75.3(4)
C15 C14 Yb1 75.4(4)
C19 C14 Yb1 120.7(5)
C11 C15 C14 107.9(6)
C11 C15 C20 125.1(7)
C14 C15 C20 126.1(7)
C11 C15 Yb1 75.9(4)
C14 C15 Yb1 74.3(4)
C20 C15 Yb1 124.5(5)
C11 C16 H16A 109.5
C11 C16 H16B 109.5
H16A C16 H16B 109.5
C11 C16 H16C 109.5
H16A C16 H16C 109.5
H16B C16 H16C 109.5
C12 C17 H17A 109.5
C12 C17 H17B 109.5
H17A C17 H17B 109.5
C12 C17 H17C 109.5
H17A C17 H17C 109.5
H17B C17 H17C 109.5
C13 C18 H18A 109.5
C13 C18 H18B 109.5
H18A C18 H18B 109.5
C13 C18 H18C 109.5
H18A C18 H18C 109.5
H18B C18 H18C 109.5
C14 C19 H19A 109.5
C14 C19 H19B 109.5
H19A C19 H19B 109.5
C14 C19 H19C 109.5
H19A C19 H19C 109.5
H19B C19 H19C 109.5
C15 C20 H20A 109.5
C15 C20 H20B 109.5
H20A C20 H20B 109.5
C15 C20 H20C 109.5
H20A C20 H20C 109.5
H20B C20 H20C 109.5
N1 C21 C22 122.6(6)
N1 C21 C33 118.3(6)
C22 C21 C33 119.1(6)
C23 C22 C21 121.9(6)
C23 C22 H22 119.1
C21 C22 H22 119.1
C22 C23 C24 117.6(6)
C22 C23 C35 119.8(6)
C24 C23 C35 122.5(6)
C32 C24 C25 120.1(6)
C32 C24 C23 117.3(6)
C25 C24 C23 122.6(6)
C26 C25 C24 120.9(6)
C26 C25 H25 119.6
C24 C25 H25 119.6
C25 C26 C27 121.1(6)
C25 C26 H26 119.4
C27 C26 H26 119.4
C31 C27 C28 118.7(6)
C31 C27 C26 119.3(5)
C28 C27 C26 122.0(6)
C29 C28 C27 117.7(6)
C29 C28 C41 121.1(5)
C27 C28 C41 121.2(5)
C28 C29 C30 121.2(6)
C28 C29 H29 119.4
C30 C29 H29 119.4
N2 C30 C29 121.8(6)
N2 C30 C34 118.0(6)
C29 C30 C34 120.2(6)
N2 C31 C27 122.0(5)
N2 C31 C32 118.2(5)
C27 C31 C32 119.8(5)
N1 C32 C24 123.3(6)
N1 C32 C31 117.8(5)
C24 C32 C31 118.9(5)
C21 C33 H33A 109.5
C21 C33 H33B 109.5
H33A C33 H33B 109.5
C21 C33 H33C 109.5
H33A C33 H33C 109.5
H33B C33 H33C 109.5
C30 C34 H34A 109.5
C30 C34 H34B 109.5
H34A C34 H34B 109.5
C30 C34 H34C 109.5
H34A C34 H34C 109.5
H34B C34 H34C 109.5
C36 C35 C40 119.5(7)
C36 C35 C23 118.5(7)
C40 C35 C23 121.9(7)
C35 C36 C37 121.6(8)
C35 C36 H36 119.2
C37 C36 H36 119.2
C38 C37 C36 119.0(9)
C38 C37 H37 120.5
C36 C37 H37 120.5
C37 C38 C39 120.5(8)
C37 C38 H38 119.8
C39 C38 H38 119.8
C40 C39 C38 119.8(8)
C40 C39 H39 120.1
C38 C39 H39 120.1
C35 C40 C39 119.5(8)
C35 C40 H40 120.3
C39 C40 H40 120.3
C46 C41 C42 118.9(6)
C46 C41 C28 122.1(5)
C42 C41 C28 118.9(6)
C43 C42 C41 119.8(7)
C43 C42 H42 120.1
C41 C42 H42 120.1
C44 C43 C42 120.5(7)
C44 C43 H43 119.7
C42 C43 H43 119.7
C43 C44 C45 120.0(7)
C43 C44 H44 120.0
C45 C44 H44 120.0
C44 C45 C46 120.4(6)
C44 C45 H45 119.8
C46 C45 H45 119.8
C45 C46 C41 120.2(6)
C45 C46 H46 119.9
C41 C46 H46 119.9
C1S C7S H7S1 109.5
C1S C7S H7S2 109.5
H7S1 C7S H7S2 109.5
C1S C7S H7S3 109.5
H7S1 C7S H7S3 109.5
H7S2 C7S H7S3 109.5
C2S C1S C6S 120.0
C2S C1S C7S 115.3(18)
C6S C1S C7S 124.7(18)
C3S C2S C1S 120.0
C3S C2S H2S 120.0
C1S C2S H2S 120.0
C2S C3S C4S 120.0
C2S C3S H3S 120.0
C4S C3S H3S 120.0
C5S C4S C3S 120.0
C5S C4S H4S 120.0
C3S C4S H4S 120.0
C4S C5S C6S 120.0
C4S C5S H5S 120.0
C6S C5S H5S 120.0
C5S C6S C1S 120.0
C5S C6S H6S 120.0
C1S C6S H6S 120.0

loop_
_geom_bond_atom_site_label_1
_geom_bond_atom_site_label_2
_geom_bond_distance
Yb1 N1 2.511(6)
Yb1 N2 2.515(5)
Yb1 C5 2.691(9)
Yb1 C4 2.699(9)
Yb1 C14 2.725(6)
Yb1 C13 2.729(6)
Yb1 C15 2.738(6)
Yb1 C12 2.744(6)
Yb1 C3 2.749(8)
Yb1 C11 2.754(6)
Yb1 C1 2.770(9)
Yb1 C2 2.783(7)
N1 C21 1.343(8)
N1 C32 1.368(8)
N2 C30 1.335(8)
N2 C31 1.377(8)
C1 C2 1.368(14)
C1 C5 1.422(17)
C1 C6 1.517(17)
C2 C3 1.378(15)
C2 C7 1.503(14)
C3 C4 1.418(16)
C3 C8 1.565(16)
C4 C5 1.389(18)
C4 C9 1.492(18)
C5 C10 1.502(15)
C6 H6A 0.9800
C6 H6B 0.9800
C6 H6C 0.9800
C7 H7A 0.9800
C7 H7B 0.9800
C7 H7C 0.9800
C8 H8A 0.9800
C8 H8B 0.9800
C8 H8C 0.9800
C9 H9A 0.9800
C9 H9B 0.9800
C9 H9C 0.9800
C10 H10A 0.9800
C10 H10B 0.9800
C10 H10C 0.9800
C11 C15 1.394(9)
C11 C12 1.413(10)
C11 C16 1.538(11)
C12 C13 1.418(10)
C12 C17 1.525(10)
C13 C14 1.402(10)
C13 C18 1.501(10)
C14 C15 1.428(10)
C14 C19 1.515(10)
C15 C20 1.503(10)
C16 H16A 0.9800
C16 H16B 0.9800
C16 H16C 0.9800
C17 H17A 0.9800
C17 H17B 0.9800
C17 H17C 0.9800
C18 H18A 0.9800
C18 H18B 0.9800
C18 H18C 0.9800
C19 H19A 0.9800
C19 H19B 0.9800
C19 H19C 0.9800
C20 H20A 0.9800
C20 H20B 0.9800
C20 H20C 0.9800
C21 C22 1.390(10)
C21 C33 1.508(10)
C22 C23 1.352(10)
C22 H22 0.9500
C23 C24 1.446(9)
C23 C35 1.509(9)
C24 C32 1.411(9)
C24 C25 1.425(9)
C25 C26 1.365(9)
C25 H25 0.9500
C26 C27 1.432(9)
C26 H26 0.9500
C27 C31 1.409(8)
C27 C28 1.427(8)
C28 C29 1.361(9)
C28 C41 1.499(9)
C29 C30 1.417(9)
C29 H29 0.9500
C30 C34 1.496(9)
C31 C32 1.455(8)
C33 H33A 0.9800
C33 H33B 0.9800
C33 H33C 0.9800
C34 H34A 0.9800
C34 H34B 0.9800
C34 H34C 0.9800
C35 C36 1.386(11)
C35 C40 1.396(11)
C36 C37 1.407(12)
C36 H36 0.9500
C37 C38 1.370(14)
C37 H37 0.9500
C38 C39 1.415(14)
C38 H38 0.9500
C39 C40 1.406(11)
C39 H39 0.9500
C40 H40 0.9500
C41 C46 1.393(9)
C41 C42 1.398(9)
C42 C43 1.397(11)
C42 H42 0.9500
C43 C44 1.369(12)
C43 H43 0.9500
C44 C45 1.379(10)
C44 H44 0.9500
C45 C46 1.389(9)
C45 H45 0.9500
C46 H46 0.9500
C7S C1S 1.46(3)
C7S H7S1 0.9800
C7S H7S2 0.9800
C7S H7S3 0.9800
C1S C2S 1.3900
C1S C6S 1.3900
C2S C3S 1.3900
C2S H2S 0.9500
C3S C4S 1.3900
C3S H3S 0.9500
C4S C5S 1.3900
C4S H4S 0.9500
C5S C6S 1.3900
C5S H5S 0.9500
C6S H6S 0.9500

loop_
_geom_torsion_atom_site_label_1
_geom_torsion_atom_site_label_2
_geom_torsion_atom_site_label_3
_geom_torsion_atom_site_label_4
_geom_torsion
C5 C1 C2 C3 0.0(9)
C6 C1 C2 C3 167.8(9)
Yb1 C1 C2 C3 -66.4(6)
C5 C1 C2 C7 -170.3(8)
C6 C1 C2 C7 -2.5(14)
Yb1 C1 C2 C7 123.3(8)
C5 C1 C2 Yb1 66.4(6)
C6 C1 C2 Yb1 -125.8(10)
C1 C2 C3 C4 0.1(10)
C7 C2 C3 C4 170.0(8)
Yb1 C2 C3 C4 -66.9(6)
C1 C2 C3 C8 -173.8(9)
C7 C2 C3 C8 -3.9(14)
Yb1 C2 C3 C8 119.2(9)
C1 C2 C3 Yb1 67.0(6)
C7 C2 C3 Yb1 -123.1(8)
C2 C3 C4 C5 -0.1(10)
C8 C3 C4 C5 173.0(10)
Yb1 C3 C4 C5 -69.7(6)
C2 C3 C4 C9 -171.6(10)
C8 C3 C4 C9 1.5(17)
Yb1 C3 C4 C9 118.8(11)
C2 C3 C4 Yb1 69.6(6)
C8 C3 C4 Yb1 -117.3(11)
C3 C4 C5 C1 0.1(10)
C9 C4 C5 C1 170.2(11)
Yb1 C4 C5 C1 -71.2(6)
C3 C4 C5 C10 -171.9(9)
C9 C4 C5 C10 -1.8(18)
Yb1 C4 C5 C10 116.8(9)
C3 C4 C5 Yb1 71.3(6)
C9 C4 C5 Yb1 -118.6(12)
C2 C1 C5 C4 -0.1(10)
C6 C1 C5 C4 -168.1(9)
Yb1 C1 C5 C4 69.4(7)
C2 C1 C5 C10 171.9(8)
C6 C1 C5 C10 3.9(14)
Yb1 C1 C5 C10 -118.6(9)
C2 C1 C5 Yb1 -69.5(6)
C6 C1 C5 Yb1 122.5(9)
C15 C11 C12 C13 0.6(7)
C16 C11 C12 C13 -168.3(7)
Yb1 C11 C12 C13 68.1(4)
C15 C11 C12 C17 172.0(6)
C16 C11 C12 C17 3.1(11)
Yb1 C11 C12 C17 -120.4(7)
C15 C11 C12 Yb1 -67.5(5)
C16 C11 C12 Yb1 123.5(7)
C11 C12 C13 C14 -0.5(7)
C17 C12 C13 C14 -172.1(6)
Yb1 C12 C13 C14 68.4(4)
C11 C12 C13 C18 170.3(6)
C17 C12 C13 C18 -1.3(11)
Yb1 C12 C13 C18 -120.8(7)
C11 C12 C13 Yb1 -68.9(4)
C17 C12 C13 Yb1 119.5(6)
C12 C13 C14 C15 0.2(7)
C18 C13 C14 C15 -170.6(6)
Yb1 C13 C14 C15 69.0(4)
C12 C13 C14 C19 173.5(7)
C18 C13 C14 C19 2.7(11)
Yb1 C13 C14 C19 -117.7(7)
C12 C13 C14 Yb1 -68.9(4)
C18 C13 C14 Yb1 120.4(7)
C12 C11 C15 C14 -0.5(7)
C16 C11 C15 C14 169.0(7)
Yb1 C11 C15 C14 -68.1(4)
C12 C11 C15 C20 -169.9(6)
C16 C11 C15 C20 -0.5(11)
Yb1 C11 C15 C20 122.5(7)
C12 C11 C15 Yb1 67.6(4)
C16 C11 C15 Yb1 -123.0(7)
C13 C14 C15 C11 0.2(7)
C19 C14 C15 C11 -173.5(7)
Yb1 C14 C15 C11 69.2(4)
C13 C14 C15 C20 169.5(6)
C19 C14 C15 C20 -4.2(11)
Yb1 C14 C15 C20 -121.5(7)
C13 C14 C15 Yb1 -68.9(4)
C19 C14 C15 Yb1 117.4(7)
C32 N1 C21 C22 0.9(10)
Yb1 N1 C21 C22 -171.6(5)
C32 N1 C21 C33 -177.5(6)
Yb1 N1 C21 C33 10.1(9)
N1 C21 C22 C23 -2.5(11)
C33 C21 C22 C23 175.8(7)
C21 C22 C23 C24 2.0(11)
C21 C22 C23 C35 -179.5(7)
C22 C23 C24 C32 -0.2(10)
C35 C23 C24 C32 -178.6(6)
C22 C23 C24 C25 178.3(7)
C35 C23 C24 C25 -0.1(11)
C32 C24 C25 C26 -2.2(10)
C23 C24 C25 C26 179.4(7)
C24 C25 C26 C27 2.4(10)
C25 C26 C27 C31 -1.0(10)
C25 C26 C27 C28 179.9(6)
C31 C27 C28 C29 2.6(8)
C26 C27 C28 C29 -178.4(6)
C31 C27 C28 C41 -175.9(5)
C26 C27 C28 C41 3.1(9)
C27 C28 C29 C30 -0.7(9)
C41 C28 C29 C30 177.8(5)
C31 N2 C30 C29 -0.3(8)
Yb1 N2 C30 C29 178.0(4)
C31 N2 C30 C34 -179.2(6)
Yb1 N2 C30 C34 -0.9(8)
C28 C29 C30 N2 -0.5(9)
C28 C29 C30 C34 178.4(6)
C30 N2 C31 C27 2.3(8)
Yb1 N2 C31 C27 -176.1(4)
C30 N2 C31 C32 -179.7(5)
Yb1 N2 C31 C32 1.9(7)
C28 C27 C31 N2 -3.4(9)
C26 C27 C31 N2 177.5(5)
C28 C27 C31 C32 178.5(5)
C26 C27 C31 C32 -0.5(9)
C21 N1 C32 C24 1.0(9)
Yb1 N1 C32 C24 173.8(5)
C21 N1 C32 C31 -179.5(6)
Yb1 N1 C32 C31 -6.7(7)
C25 C24 C32 N1 -180.0(6)
C23 C24 C32 N1 -1.4(9)
C25 C24 C32 C31 0.6(9)
C23 C24 C32 C31 179.1(6)
N2 C31 C32 N1 3.1(8)
C27 C31 C32 N1 -178.8(5)
N2 C31 C32 C24 -177.4(5)
C27 C31 C32 C24 0.7(9)
C22 C23 C35 C36 -50.1(10)
C24 C23 C35 C36 128.3(7)
C22 C23 C35 C40 126.8(8)
C24 C23 C35 C40 -54.8(10)
C40 C35 C36 C37 3.1(12)
C23 C35 C36 C37 -180.0(7)
C35 C36 C37 C38 -0.7(13)
C36 C37 C38 C39 -2.3(13)
C37 C38 C39 C40 2.7(13)
C36 C35 C40 C39 -2.6(12)
C23 C35 C40 C39 -179.4(7)
C38 C39 C40 C35 -0.3(12)
C29 C28 C41 C46 110.1(7)
C27 C28 C41 C46 -71.5(8)
C29 C28 C41 C42 -71.6(9)
C27 C28 C41 C42 106.8(8)
C46 C41 C42 C43 2.0(13)
C28 C41 C42 C43 -176.4(8)
C41 C42 C43 C44 -1.2(15)
C42 C43 C44 C45 -2.0(14)
C43 C44 C45 C46 4.3(11)
C44 C45 C46 C41 -3.5(10)
C42 C41 C46 C45 0.4(10)
C28 C41 C46 C45 178.7(6)
C6S C1S C2S C3S 0.0
C7S C1S C2S C3S -180(2)
C1S C2S C3S C4S 0.0
C2S C3S C4S C5S 0.0
C3S C4S C5S C6S 0.0
C4S C5S C6S C1S 0.0
C2S C1S C6S C5S 0.0
C7S C1S C6S C5S 180(3)
